data_1507311
loop_
_publ_author_name
'Hartung, Christian G.'
'Fecher, Anja'
'Chapell, Brian'
'Snieckus, Victor'

_publ_contact_author 'Victor Snieckus'
_publ_section_title
;
 Directed ortho metalation approach to C-7-substituted indoles.
 Suzuki-Miyaura cross coupling and the synthesis of pyrrolophenanthridone
 alkaloids.
;
_journal_issue 11
_journal_name_full 'Organic letters'
_journal_page_first 1899
_journal_page_last 1902
_journal_paper_doi 10.1021/ol0344772
_journal_volume 5
_journal_year 2003
_chemical_formula_sum 'C21 H32 N O P'
_chemical_formula_weight 345.45
_chemical_melting_point 371
_chemical_name_systematic 1-(Di-tert-butylphosphinoyl)-7-(3-methylbut-2-enyl)-indole
_space_group_IT_number 14
_symmetry_cell_setting monoclinic
_symmetry_space_group_name_Hall '-P 2ybc'
_symmetry_space_group_name_H-M 'P 1 21/c 1'
_atom_sites_solution_hydrogens geom
_atom_sites_solution_primary direct
_atom_sites_solution_secondary difmap
_audit_creation_method SHELXL-97
_cell_angle_alpha 90.00
_cell_angle_beta 107.92(1)
_cell_angle_gamma 90.00
_cell_formula_units_Z 4
_cell_length_a 12.408(1)
_cell_length_b 14.560(1)
_cell_length_c 11.487(1)
_cell_measurement_reflns_used 25
_cell_measurement_temperature 160(2)
_cell_measurement_theta_max 14.13
_cell_measurement_theta_min 9.83
_cell_volume 1974.6(3)
_computing_cell_refinement XSCANS
_computing_data_collection XSCANS
_computing_data_reduction XSCANS
_computing_molecular_graphics SHELXTL
_computing_publication_material SHELXTL
_computing_structure_refinement SHELXTL
_computing_structure_solution SHELXTL
_diffrn_ambient_temperature 160(2)
_diffrn_measured_fraction_theta_full 0.999
_diffrn_measured_fraction_theta_max 0.999
_diffrn_measurement_device_type 'Bruker P4'
_diffrn_measurement_method Omega
_diffrn_radiation_monochromator graphite
_diffrn_radiation_source 'fine-focus sealed tube'
_diffrn_radiation_type MoK\a
_diffrn_radiation_wavelength 0.71073
_diffrn_reflns_av_R_equivalents 0.0101
_diffrn_reflns_av_sigmaI/netI 0.0225
_diffrn_reflns_limit_h_max 15
_diffrn_reflns_limit_h_min 0
_diffrn_reflns_limit_k_max 17
_diffrn_reflns_limit_k_min 0
_diffrn_reflns_limit_l_max 13
_diffrn_reflns_limit_l_min -14
_diffrn_reflns_number 4050
_diffrn_reflns_theta_full 25.99
_diffrn_reflns_theta_max 25.99
_diffrn_reflns_theta_min 2.22
_diffrn_standards_decay_% +/-1
_diffrn_standards_interval_count 100
_diffrn_standards_number 3
_exptl_absorpt_coefficient_mu 0.147
_exptl_absorpt_correction_T_max 0.966
_exptl_absorpt_correction_T_min 0.951
_exptl_absorpt_correction_type integration
_exptl_absorpt_process_details 'Face-indexed analytical'
_exptl_crystal_colour Colourless
_exptl_crystal_density_diffrn 1.162
_exptl_crystal_density_method 'not measured'
_exptl_crystal_description 'Needle Prism'
_exptl_crystal_F_000 752
_exptl_crystal_size_max 0.92
_exptl_crystal_size_mid 0.31
_exptl_crystal_size_min 0.27
_refine_diff_density_max 0.421
_refine_diff_density_min -0.264
_refine_diff_density_rms 0.043
_refine_ls_extinction_coef 0.0118(8)
_refine_ls_extinction_expression Fc^*^=kFc[1+0.001xFc^2^\l^3^/sin(2\q)]^-1/4^
_refine_ls_extinction_method SHELXL
_refine_ls_goodness_of_fit_ref 2.629
_refine_ls_hydrogen_treatment mixed
_refine_ls_matrix_type full
_refine_ls_number_parameters 226
_refine_ls_number_reflns 3868
_refine_ls_number_restraints 0
_refine_ls_restrained_S_all 2.629
_refine_ls_R_factor_all 0.0424
_refine_ls_R_factor_gt 0.0358
_refine_ls_shift/su_max 0.002
_refine_ls_shift/su_mean 0.000
_refine_ls_structure_factor_coef Fsqd
_refine_ls_weighting_details 'calc w=1/[\s^2^(Fo^2^)+(0.0100P)^2^+0.0000P] where P=(Fo^2^+2Fc^2^)/3'
_refine_ls_weighting_scheme calc
_refine_ls_wR_factor_gt 0.0852
_refine_ls_wR_factor_ref 0.0856
_reflns_number_gt 3294
_reflns_number_total 3868
_reflns_threshold_expression >2sigma(I)
_cod_data_source_file ol0344772si20030319_094727.cif
_cod_data_source_block bc835
_cod_depositor_comments
;
The following automatic conversions were performed:

'_symmetry_cell_setting' value 'Monoclinic' changed to 'monoclinic'
according to /home/saulius/struct/CIF-dictionaries/cif_core.dic
dictionary named 'cif_core.dic' version 2.4.1 from
2010-06-29.

'_exptl_absorpt_correction_type' value 'Integration'
changed to 'integration' according to
/home/saulius/struct/CIF-dictionaries/cif_core.dic dictionary named
'cif_core.dic' version 2.4.1 from 2010-06-29.

Automatic conversion script
Id: cif_fix_values 1715 2011-07-08 13:25:40Z adriana 
;
_cod_original_sg_symbol_H-M P2(1)/c
_cod_database_code 1507311

loop_
_symmetry_equiv_pos_as_xyz
'x, y, z'
'-x, y+1/2, -z+1/2'
'-x, -y, -z'
'x, -y-1/2, z-1/2'

loop_
_atom_site_label
_atom_site_type_symbol
_atom_site_fract_x
_atom_site_fract_y
_atom_site_fract_z
_atom_site_U_iso_or_equiv
_atom_site_adp_type
_atom_site_occupancy
_atom_site_symmetry_multiplicity
_atom_site_calc_flag
_atom_site_refinement_flags
N1 N 0.72029(11) 0.01544(8) 0.47847(10) 0.0236(3) Uani 1 1 d .
C2 C 0.68064(15) -0.02096(11) 0.35979(14) 0.0325(4) Uani 1 1 d .
H2 H 0.6483 0.0149 0.2885 0.039 Uiso 1 1 calc R
C3 C 0.69375(14) -0.11237(11) 0.35884(15) 0.0312(4) Uani 1 1 d .
H3 H 0.6727 -0.1512 0.2890 0.037 Uiso 1 1 calc R
C3A C 0.74526(12) -0.14024(10) 0.48236(14) 0.0244(3) Uani 1 1 d .
C4 C 0.77592(14) -0.22779(11) 0.53176(15) 0.0315(4) Uani 1 1 d .
H4 H 0.7635 -0.2805 0.4806 0.038 Uiso 1 1 calc R
C5 C 0.82435(16) -0.23560(11) 0.65611(16) 0.0369(4) Uani 1 1 d .
H5 H 0.8468 -0.2941 0.6919 0.044 Uiso 1 1 calc R
C6 C 0.84044(14) -0.15790(11) 0.72930(15) 0.0312(4) Uani 1 1 d .
H6 H 0.8740 -0.1657 0.8150 0.037 Uiso 1 1 calc R
C7 C 0.81069(12) -0.06919(10) 0.68571(13) 0.0229(3) Uani 1 1 d .
C7A C 0.76280(12) -0.06092(10) 0.55787(13) 0.0205(3) Uani 1 1 d .
P8 P 0.72946(3) 0.13350(3) 0.49694(3) 0.01955(11) Uani 1 1 d .
O9 O 0.73771(9) 0.16161(7) 0.62279(9) 0.0274(3) Uani 1 1 d .
C10 C 0.85957(13) 0.16442(11) 0.46043(15) 0.0269(4) Uani 1 1 d .
C11 C 0.86773(15) 0.12487(13) 0.33934(16) 0.0414(4) Uani 1 1 d .
H11X H 0.8062 0.1497 0.2711 0.062 Uiso 1 1 calc R
H11Y H 0.8615 0.0578 0.3405 0.062 Uiso 1 1 calc R
H11Z H 0.9407 0.1419 0.3292 0.062 Uiso 1 1 calc R
C12 C 0.95742(14) 0.12562(13) 0.56684(16) 0.0387(4) Uani 1 1 d .
H12X H 1.0299 0.1411 0.5542 0.058 Uiso 1 1 calc R
H12Y H 0.9501 0.0587 0.5699 0.058 Uiso 1 1 calc R
H12Z H 0.9546 0.1524 0.6441 0.058 Uiso 1 1 calc R
C13 C 0.87053(16) 0.26930(11) 0.45894(18) 0.0414(5) Uani 1 1 d .
H13X H 0.8584 0.2950 0.5328 0.062 Uiso 1 1 calc R
H11Y H 0.8137 0.2941 0.3864 0.062 Uiso 1 1 calc R
H11Z H 0.9465 0.2858 0.4567 0.062 Uiso 1 1 calc R
C14 C 0.59512(13) 0.18090(10) 0.39212(13) 0.0237(3) Uani 1 1 d .
C15 C 0.49800(14) 0.12456(13) 0.41234(16) 0.0386(4) Uani 1 1 d .
H15X H 0.4256 0.1540 0.3697 0.058 Uiso 1 1 calc R
H15Y H 0.5072 0.1214 0.5001 0.058 Uiso 1 1 calc R
H15Z H 0.4992 0.0624 0.3802 0.058 Uiso 1 1 calc R
C16 C 0.58160(15) 0.19050(11) 0.25492(14) 0.0320(4) Uani 1 1 d .
H16X H 0.5838 0.1295 0.2196 0.048 Uiso 1 1 calc R
H16Y H 0.6434 0.2282 0.2445 0.048 Uiso 1 1 calc R
H16Z H 0.5089 0.2199 0.2133 0.048 Uiso 1 1 calc R
C17 C 0.58707(15) 0.27937(11) 0.43921(14) 0.0338(4) Uani 1 1 d .
H17X H 0.6476 0.3173 0.4261 0.051 Uiso 1 1 calc R
H17Y H 0.5952 0.2773 0.5268 0.051 Uiso 1 1 calc R
H17Z H 0.5134 0.3059 0.3946 0.051 Uiso 1 1 calc R
C18 C 0.82795(13) 0.00528(11) 0.78222(13) 0.0261(3) Uani 1 1 d .
H18X H 0.9017 -0.0037 0.8461 0.031 Uiso 1 1 calc R
H18Y H 0.8288 0.0662 0.7443 0.031 Uiso 1 1 calc R
C19 C 0.73436(13) 0.00192(11) 0.83915(14) 0.0273(4) Uani 1 1 d .
H19 H 0.6597 0.0102 0.7854 0.033 Uiso 1 1 calc R
C20 C 0.74423(14) -0.01135(10) 0.95641(14) 0.0278(4) Uani 1 1 d .
C21 C 0.85547(16) -0.02130(12) 1.05536(14) 0.0383(4) Uani 1 1 d .
H21X H 0.9098 -0.0523 1.0223 0.057 Uiso 1 1 calc R
H21Y H 0.8447 -0.0577 1.1227 0.057 Uiso 1 1 calc R
H21Z H 0.8845 0.0396 1.0857 0.057 Uiso 1 1 calc R
C22 C 0.64151(17) -0.01543(13) 0.99912(18) 0.0472(5) Uani 1 1 d .
H22X H 0.5734 -0.0045 0.9297 0.071 Uiso 1 1 calc R
H22Y H 0.6473 0.0317 1.0616 0.071 Uiso 1 1 calc R
H22Z H 0.6367 -0.0762 1.0339 0.071 Uiso 1 1 calc R

loop_
_atom_site_aniso_label
_atom_site_aniso_U_11
_atom_site_aniso_U_22
_atom_site_aniso_U_33
_atom_site_aniso_U_23
_atom_site_aniso_U_13
_atom_site_aniso_U_12
N1 0.0335(7) 0.0190(7) 0.0168(6) -0.0019(5) 0.0054(5) -0.0039(5)
C2 0.0467(10) 0.0276(9) 0.0189(8) -0.0028(7) 0.0038(7) -0.0027(8)
C3 0.0403(10) 0.0257(9) 0.0275(9) -0.0088(7) 0.0104(8) -0.0064(7)
C3A 0.0263(8) 0.0228(8) 0.0278(8) -0.0020(6) 0.0138(7) -0.0032(6)
C4 0.0390(10) 0.0212(8) 0.0399(10) -0.0028(7) 0.0206(8) 0.0004(7)
C5 0.0486(11) 0.0260(9) 0.0413(10) 0.0094(8) 0.0216(9) 0.0108(8)
C6 0.0368(9) 0.0318(9) 0.0264(9) 0.0065(7) 0.0119(7) 0.0071(7)
C7 0.0219(8) 0.0255(8) 0.0230(8) 0.0020(6) 0.0096(6) 0.0001(6)
C7A 0.0196(7) 0.0196(8) 0.0247(8) 0.0009(6) 0.0106(6) -0.0014(6)
P8 0.0232(2) 0.0186(2) 0.01728(19) -0.00170(16) 0.00689(15) -0.00100(16)
O9 0.0349(6) 0.0278(6) 0.0186(5) -0.0038(4) 0.0067(5) 0.0031(5)
C10 0.0251(8) 0.0249(8) 0.0327(9) 0.0002(7) 0.0117(7) -0.0027(7)
C11 0.0387(10) 0.0518(12) 0.0417(10) -0.0035(9) 0.0243(9) 0.0009(9)
C12 0.0234(9) 0.0437(11) 0.0470(11) 0.0057(9) 0.0076(8) -0.0011(8)
C13 0.0386(10) 0.0288(10) 0.0595(12) 0.0043(9) 0.0189(9) -0.0081(8)
C14 0.0237(8) 0.0280(8) 0.0199(8) 0.0013(6) 0.0073(6) 0.0013(6)
C15 0.0261(9) 0.0510(12) 0.0387(10) 0.0077(9) 0.0099(8) -0.0021(8)
C16 0.0378(10) 0.0360(9) 0.0201(8) 0.0027(7) 0.0055(7) 0.0057(8)
C17 0.0402(10) 0.0333(10) 0.0272(9) 0.0007(7) 0.0092(8) 0.0137(8)
C18 0.0283(8) 0.0295(9) 0.0179(8) 0.0007(6) 0.0035(6) -0.0025(7)
C19 0.0251(8) 0.0283(9) 0.0259(8) -0.0062(7) 0.0039(6) 0.0012(7)
C20 0.0393(9) 0.0182(8) 0.0295(8) -0.0063(6) 0.0159(7) -0.0043(7)
C21 0.0556(12) 0.0347(10) 0.0228(9) 0.0026(7) 0.0095(8) -0.0003(9)
C22 0.0586(13) 0.0412(12) 0.0553(12) -0.0119(9) 0.0376(11) -0.0080(9)

loop_
_atom_type_symbol
_atom_type_description
_atom_type_scat_dispersion_real
_atom_type_scat_dispersion_imag
_atom_type_scat_source
C C 0.0033 0.0016 'International Tables Vol C Tables 4.2.6.8 and 6.1.1.4'
H H 0.0000 0.0000 'International Tables Vol C Tables 4.2.6.8 and 6.1.1.4'
N N 0.0061 0.0033 'International Tables Vol C Tables 4.2.6.8 and 6.1.1.4'
O O 0.0106 0.0060 'International Tables Vol C Tables 4.2.6.8 and 6.1.1.4'
P P 0.1023 0.0942 'International Tables Vol C Tables 4.2.6.8 and 6.1.1.4'

loop_
_geom_angle_atom_site_label_1
_geom_angle_atom_site_label_2
_geom_angle_atom_site_label_3
_geom_angle
C2 N1 C7A 106.02(12)
C2 N1 P8 118.96(10)
C7A N1 P8 134.06(10)
C3 C2 N1 112.06(14)
C2 C3 C3A 107.04(14)
C4 C3A C7A 121.44(14)
C4 C3A C3 130.25(14)
C7A C3A C3 108.31(13)
C5 C4 C3A 118.33(15)
C4 C5 C6 119.89(15)
C5 C6 C7 124.44(15)
C6 C7 C7A 115.70(14)
C6 C7 C18 115.94(13)
C7A C7 C18 128.26(13)
C7 C7A C3A 120.20(13)
C7 C7A N1 133.19(13)
C3A C7A N1 106.57(12)
O9 P8 N1 112.19(6)
O9 P8 C10 110.69(7)
N1 P8 C10 104.10(7)
O9 P8 C14 108.00(6)
N1 P8 C14 106.06(6)
C10 P8 C14 115.75(7)
C13 C10 C11 109.40(14)
C13 C10 C12 108.85(14)
C11 C10 C12 108.98(14)
C13 C10 P8 109.42(11)
C11 C10 P8 114.85(11)
C12 C10 P8 105.15(11)
C15 C14 C16 111.14(13)
C15 C14 C17 107.73(13)
C16 C14 C17 105.99(13)
C15 C14 P8 107.01(10)
C16 C14 P8 119.31(11)
C17 C14 P8 104.99(10)
C19 C18 C7 109.95(13)
C20 C19 C18 127.23(15)
C19 C20 C21 123.94(15)
C19 C20 C22 120.96(16)
C21 C20 C22 115.10(15)

loop_
_geom_bond_atom_site_label_1
_geom_bond_atom_site_label_2
_geom_bond_distance
N1 C2 1.4030(18)
N1 C7A 1.4318(18)
N1 P8 1.7315(13)
C2 C3 1.341(2)
C3 C3A 1.424(2)
C3A C4 1.400(2)
C3A C7A 1.420(2)
C4 C5 1.373(2)
C5 C6 1.387(2)
C6 C7 1.393(2)
C7 C7A 1.410(2)
C7 C18 1.518(2)
P8 O9 1.4755(10)
P8 C10 1.8442(15)
P8 C14 1.8626(15)
C10 C13 1.534(2)
C10 C11 1.537(2)
C10 C12 1.541(2)
C14 C15 1.533(2)
C14 C16 1.539(2)
C14 C17 1.547(2)
C18 C19 1.499(2)
C19 C20 1.329(2)
C20 C21 1.501(2)
C20 C22 1.501(2)

loop_
_cod_related_entry_id
_cod_related_entry_code
_cod_related_entry_database
1 21157472 ChemSpider
